data_4108874
loop_
_publ_author_name
'Thibault Cantat'
'Christopher R. Graves'
'Kimberly C. Jantunen'
'Carol J. Burns'
'Brian L. Scott'
'Eric J. Schelter'
'David E. Morris'
'P. Jeffrey Hay'
'Jaqueline L. Kiplinger'

_publ_section_title
;
 Evidence for the Involvement of 5f Orbitals in the Bonding and Reactivity
 of Organometallic Actinide Compounds: Thorium(IV) and Uranium(IV)
 Bis(hydrazonato) Complexes
;
_journal_name_full 'Journal of the American Chemical Society'
_journal_page_first 17537
_journal_page_last 17551
_journal_paper_doi 10.1021/ja8067287
_journal_volume 130
_journal_year 2008
_chemical_formula_sum 'C48 H56 N4 U'
_chemical_formula_weight 927.00
_chemical_name_systematic
; 
 ? 
;
_space_group_IT_number 15
_symmetry_cell_setting monoclinic
_symmetry_space_group_name_Hall '-C 2yc'
_symmetry_space_group_name_H-M 'C 1 2/c 1'
_atom_sites_solution_hydrogens geom
_atom_sites_solution_primary direct
_atom_sites_solution_secondary difmap
_audit_creation_method SHELXL-97
_cell_angle_alpha 90.00
_cell_angle_beta 112.1520(10)
_cell_angle_gamma 90.00
_cell_formula_units_Z 4
_cell_length_a 17.1612(11)
_cell_length_b 13.5228(9)
_cell_length_c 19.0358(11)
_cell_measurement_temperature 203(2)
_cell_volume 4091.5(4)
_computing_cell_refinement 'SAINT 4.05 (Bruker, 1996)'
_computing_data_collection 'SMART 4.210 (Bruker, 1996)'
_computing_data_reduction 'SAINT 4.05 (Bruker, 1996)'
_computing_molecular_graphics 'SHELXTL 6.10 (Bruker, 2001)'
_computing_publication_material 'SHELXTL 6.10 (Bruker, 2001)'
_computing_structure_refinement 'SHELXL-97 (Sheldrick, 1997)'
_computing_structure_solution 'SHELXS-97 (Sheldrick, 1997)'
_diffrn_ambient_temperature 203(2)
_diffrn_measured_fraction_theta_full 0.965
_diffrn_measured_fraction_theta_max 0.965
_diffrn_measurement_device_type 'Bruker SMART 1k CCD'
_diffrn_measurement_method '\f scans'
_diffrn_radiation_monochromator graphite
_diffrn_radiation_source 'fine-focus sealed tube'
_diffrn_radiation_type MoK\a
_diffrn_radiation_wavelength 0.71073
_diffrn_reflns_av_R_equivalents 0.0692
_diffrn_reflns_av_sigmaI/netI 0.0763
_diffrn_reflns_limit_h_max 20
_diffrn_reflns_limit_h_min -20
_diffrn_reflns_limit_k_max 16
_diffrn_reflns_limit_k_min -15
_diffrn_reflns_limit_l_max 22
_diffrn_reflns_limit_l_min -22
_diffrn_reflns_number 12249
_diffrn_reflns_theta_full 25.35
_diffrn_reflns_theta_max 25.35
_diffrn_reflns_theta_min 1.98
_diffrn_standards_decay_% 0
_diffrn_standards_interval_count 0
_diffrn_standards_interval_time 0
_diffrn_standards_number 0
_exptl_absorpt_coefficient_mu 4.005
_exptl_absorpt_correction_T_max 0.7400
_exptl_absorpt_correction_T_min 0.6450
_exptl_absorpt_correction_type multi-scan
_exptl_absorpt_process_details 'SADABS 2.03 (Sheldrick, 2001)'
_exptl_crystal_colour red
_exptl_crystal_density_diffrn 1.505
_exptl_crystal_description irregular
_exptl_crystal_F_000 1856
_exptl_crystal_size_max 0.12
_exptl_crystal_size_mid 0.12
_exptl_crystal_size_min 0.08
_refine_diff_density_max 2.380
_refine_diff_density_min -1.374
_refine_diff_density_rms 0.185
_refine_ls_extinction_method none
_refine_ls_goodness_of_fit_ref 1.152
_refine_ls_hydrogen_treatment constr
_refine_ls_matrix_type full
_refine_ls_number_parameters 234
_refine_ls_number_reflns 3620
_refine_ls_number_restraints 0
_refine_ls_restrained_S_all 1.152
_refine_ls_R_factor_all 0.1014
_refine_ls_R_factor_gt 0.0739
_refine_ls_shift/su_max 0.000
_refine_ls_shift/su_mean 0.000
_refine_ls_structure_factor_coef Fsqd
_refine_ls_weighting_details 'calc w=1/[\s^2^(Fo^2^)+(0.0988P)^2^+0.0000P] where P=(Fo^2^+2Fc^2^)/3'
_refine_ls_weighting_scheme calc
_refine_ls_wR_factor_gt 0.1648
_refine_ls_wR_factor_ref 0.1778
_reflns_number_gt 2785
_reflns_number_total 3620
_reflns_threshold_expression >2sigma(I)
_cod_data_source_file ja8067287_si_002_1.cif
_cod_data_source_block ccd454
_cod_original_sg_symbol_H-M 'C 2/c'
_cod_database_code 4108874

loop_
_symmetry_equiv_pos_as_xyz
'x, y, z'
'-x, y, -z+1/2'
'x+1/2, y+1/2, z'
'-x+1/2, y+1/2, -z+1/2'
'-x, -y, -z'
'x, -y, z-1/2'
'-x+1/2, -y+1/2, -z'
'x+1/2, -y+1/2, z-1/2'

loop_
_atom_site_label
_atom_site_type_symbol
_atom_site_fract_x
_atom_site_fract_y
_atom_site_fract_z
_atom_site_U_iso_or_equiv
_atom_site_adp_type
_atom_site_occupancy
_atom_site_symmetry_multiplicity
_atom_site_calc_flag
_atom_site_refinement_flags
U U 0.0000 0.27830(4) 0.2500 0.0483(3) Uani 1 2 d S
N1 N 0.1179(5) 0.3317(6) 0.3509(5) 0.057(3) Uani 1 1 d .
N2 N 0.0952(5) 0.4155(6) 0.3145(5) 0.057(3) Uani 1 1 d .
C1 C 0.1987(8) 0.3185(9) 0.4137(8) 0.084(5) Uani 1 1 d .
H1A H 0.1956 0.3457 0.4592 0.125 Uiso 1 1 calc R
H1B H 0.2419 0.3517 0.4023 0.125 Uiso 1 1 calc R
H1C H 0.2116 0.2492 0.4210 0.125 Uiso 1 1 calc R
C2 C 0.1315(7) 0.5026(8) 0.3272(8) 0.065(3) Uani 1 1 d .
C3 C 0.1022(5) 0.5777(5) 0.2645(4) 0.065(3) Uani 1 1 d G
C4 C 0.1126(6) 0.6777(6) 0.2827(5) 0.093(5) Uani 1 1 d G
H4 H 0.1356 0.6974 0.3332 0.112 Uiso 1 1 calc R
C5 C 0.0887(7) 0.7482(5) 0.2253(7) 0.122(8) Uani 1 1 d G
H5 H 0.0956 0.8151 0.2375 0.147 Uiso 1 1 calc R
C6 C 0.0543(7) 0.7188(7) 0.1498(6) 0.108(7) Uani 1 1 d G
H6 H 0.0383 0.7660 0.1115 0.129 Uiso 1 1 calc R
C7 C 0.0439(6) 0.6188(8) 0.1317(4) 0.099(5) Uani 1 1 d G
H7 H 0.0209 0.5991 0.0812 0.118 Uiso 1 1 calc R
C8 C 0.0679(5) 0.5483(5) 0.1890(5) 0.064(3) Uani 1 1 d G
H8 H 0.0609 0.4814 0.1769 0.077 Uiso 1 1 calc R
C9 C 0.1951(6) 0.5344(7) 0.4039(7) 0.052(3) Uani 1 1 d .
C10 C 0.1818(11) 0.5385(12) 0.4679(9) 0.091(5) Uani 1 1 d .
H10A H 0.1307 0.5164 0.4683 0.110 Uiso 1 1 calc R
C11 C 0.2431(14) 0.5755(17) 0.5355(12) 0.146(10) Uani 1 1 d .
H11A H 0.2360 0.5756 0.5816 0.175 Uiso 1 1 calc R
C12 C 0.3130(11) 0.6108(13) 0.5274(14) 0.107(7) Uani 1 1 d .
H12A H 0.3504 0.6425 0.5702 0.128 Uiso 1 1 calc R
C13 C 0.3364(11) 0.6083(13) 0.4724(12) 0.102(6) Uani 1 1 d .
H13A H 0.3896 0.6279 0.4755 0.122 Uiso 1 1 calc R
C14 C 0.2715(9) 0.5717(11) 0.4033(10) 0.087(5) Uani 1 1 d .
H14A H 0.2805 0.5728 0.3581 0.105 Uiso 1 1 calc R
C15 C 0.0479(13) 0.1173(11) 0.1778(10) 0.110(6) Uani 1 1 d .
C16 C 0.1225(12) 0.1647(14) 0.2284(9) 0.107(6) Uani 1 1 d .
C17 C 0.1265(9) 0.2541(13) 0.1950(9) 0.079(4) Uani 1 1 d .
C18 C 0.0529(9) 0.2652(11) 0.1308(8) 0.074(4) Uani 1 1 d .
C19 C 0.0035(11) 0.1825(11) 0.1190(9) 0.086(5) Uani 1 1 d .
C20 C 0.0335(18) 0.0106(13) 0.1785(13) 0.203(14) Uani 1 1 d .
H20A H 0.0324 -0.0180 0.1320 0.304 Uiso 1 1 calc R
H20B H -0.0194 -0.0012 0.1834 0.304 Uiso 1 1 calc R
H20C H 0.0780 -0.0189 0.2205 0.304 Uiso 1 1 calc R
C21 C 0.1984(13) 0.1233(15) 0.2939(11) 0.146(9) Uani 1 1 d .
H21A H 0.2241 0.0719 0.2753 0.219 Uiso 1 1 calc R
H21B H 0.1803 0.0969 0.3320 0.219 Uiso 1 1 calc R
H21C H 0.2385 0.1753 0.3154 0.219 Uiso 1 1 calc R
C22 C 0.2013(8) 0.3282(16) 0.2185(9) 0.105(6) Uani 1 1 d .
H22A H 0.2265 0.3273 0.1812 0.157 Uiso 1 1 calc R
H22B H 0.2424 0.3094 0.2669 0.157 Uiso 1 1 calc R
H22C H 0.1812 0.3936 0.2218 0.157 Uiso 1 1 calc R
C23 C 0.0370(9) 0.3438(13) 0.0687(8) 0.085(5) Uani 1 1 d .
H23A H 0.0403 0.3137 0.0242 0.127 Uiso 1 1 calc R
H23B H 0.0788 0.3949 0.0865 0.127 Uiso 1 1 calc R
H23C H -0.0179 0.3720 0.0565 0.127 Uiso 1 1 calc R
C24 C -0.0738(10) 0.1541(16) 0.0507(10) 0.121(7) Uani 1 1 d .
H24A H -0.0580 0.1093 0.0193 0.181 Uiso 1 1 calc R
H24B H -0.0985 0.2124 0.0222 0.181 Uiso 1 1 calc R
H24C H -0.1140 0.1226 0.0674 0.181 Uiso 1 1 calc R

loop_
_atom_site_aniso_label
_atom_site_aniso_U_11
_atom_site_aniso_U_22
_atom_site_aniso_U_33
_atom_site_aniso_U_23
_atom_site_aniso_U_13
_atom_site_aniso_U_12
U 0.0489(4) 0.0236(3) 0.0512(4) 0.000 -0.0052(2) 0.000
N1 0.056(5) 0.026(4) 0.061(6) 0.014(4) -0.011(4) -0.004(4)
N2 0.049(5) 0.030(4) 0.058(6) 0.004(4) -0.018(4) -0.001(4)
C1 0.072(8) 0.045(6) 0.078(9) 0.021(7) -0.036(7) 0.000(6)
C2 0.047(6) 0.040(6) 0.079(9) 0.002(6) -0.011(6) 0.003(5)
C3 0.055(7) 0.054(7) 0.073(9) 0.011(7) 0.010(6) 0.002(6)
C4 0.052(7) 0.061(8) 0.130(14) 0.031(9) -0.006(8) -0.010(7)
C5 0.083(11) 0.067(9) 0.19(3) 0.054(13) 0.022(13) 0.003(8)
C6 0.120(14) 0.085(12) 0.090(12) 0.053(10) 0.008(10) -0.043(10)
C7 0.089(10) 0.107(13) 0.074(10) 0.038(10) 0.001(8) -0.017(10)
C8 0.068(8) 0.064(8) 0.055(8) 0.006(6) 0.016(6) 0.006(6)
C9 0.039(6) 0.032(5) 0.057(8) -0.001(5) -0.013(5) -0.004(4)
C10 0.113(12) 0.097(12) 0.053(10) 0.004(8) 0.018(9) 0.040(10)
C11 0.17(2) 0.14(2) 0.093(14) -0.022(13) 0.012(15) 0.098(18)
C12 0.054(10) 0.075(10) 0.15(2) -0.031(12) -0.012(11) 0.012(8)
C13 0.068(10) 0.072(10) 0.134(18) 0.008(12) 0.003(11) -0.025(9)
C14 0.077(10) 0.090(11) 0.088(11) 0.043(9) 0.024(8) 0.008(8)
C15 0.161(16) 0.054(8) 0.087(12) -0.027(9) 0.016(11) 0.045(10)
C16 0.129(14) 0.094(12) 0.084(11) 0.000(11) 0.025(11) 0.084(12)
C17 0.060(8) 0.093(10) 0.078(10) -0.007(8) 0.017(7) 0.037(8)
C18 0.078(9) 0.070(9) 0.063(9) -0.024(7) 0.013(7) 0.023(7)
C19 0.123(12) 0.058(8) 0.068(10) -0.028(8) 0.024(9) 0.025(9)
C20 0.36(4) 0.046(10) 0.16(2) -0.020(12) 0.05(2) 0.040(17)
C21 0.168(18) 0.122(16) 0.124(16) 0.032(13) 0.027(14) 0.106(15)
C22 0.060(9) 0.153(16) 0.092(12) -0.019(12) 0.018(8) 0.039(11)
C23 0.083(9) 0.119(13) 0.056(9) -0.014(9) 0.031(7) 0.032(9)
C24 0.106(12) 0.120(16) 0.108(14) -0.059(13) 0.008(10) -0.016(12)

loop_
_atom_type_symbol
_atom_type_description
_atom_type_scat_dispersion_real
_atom_type_scat_dispersion_imag
_atom_type_scat_source
C C 0.0033 0.0016 'International Tables Vol C Tables 4.2.6.8 and 6.1.1.4'
H H 0.0000 0.0000 'International Tables Vol C Tables 4.2.6.8 and 6.1.1.4'
N N 0.0061 0.0033 'International Tables Vol C Tables 4.2.6.8 and 6.1.1.4'
U U -9.6767 9.6646 'International Tables Vol C Tables 4.2.6.8 and 6.1.1.4'

loop_
_geom_angle_atom_site_label_1
_geom_angle_atom_site_label_2
_geom_angle_atom_site_label_3
_geom_angle
_geom_angle_site_symmetry_1
_geom_angle_site_symmetry_3
N1 U N1 143.7(4) . 2
N1 U N2 31.5(3) . .
N1 U N2 112.6(3) 2 .
N1 U N2 112.6(3) . 2
N1 U N2 31.5(3) 2 2
N2 U N2 82.7(4) . 2
N1 U C18 104.3(4) . .
N1 U C18 78.1(4) 2 .
N2 U C18 95.5(4) . .
N2 U C18 90.0(4) 2 .
N1 U C18 78.1(4) . 2
N1 U C18 104.3(4) 2 2
N2 U C18 90.0(4) . 2
N2 U C18 95.5(4) 2 2
C18 U C18 172.6(6) . 2
N1 U C16 121.8(4) . 2
N1 U C16 79.7(5) 2 2
N2 U C16 138.0(5) . 2
N2 U C16 95.4(5) 2 2
C18 U C16 126.5(5) . 2
C18 U C16 48.2(5) 2 2
N1 U C16 79.7(5) . .
N1 U C16 121.8(4) 2 .
N2 U C16 95.4(5) . .
N2 U C16 138.0(5) 2 .
C18 U C16 48.2(5) . .
C18 U C16 126.5(5) 2 .
C16 U C16 112.3(10) 2 .
N1 U C17 77.6(4) . .
N1 U C17 106.8(4) 2 .
N2 U C17 79.1(4) . .
N2 U C17 111.6(4) 2 .
C18 U C17 29.3(4) . .
C18 U C17 148.9(5) 2 .
C16 U C17 138.0(6) 2 .
C16 U C17 29.0(5) . .
N1 U C17 106.7(4) . 2
N1 U C17 77.6(4) 2 2
N2 U C17 111.6(4) . 2
N2 U C17 79.1(4) 2 2
C18 U C17 148.9(5) . 2
C18 U C17 29.3(4) 2 2
C16 U C17 29.0(5) 2 2
C16 U C17 138.0(6) . 2
C17 U C17 166.4(7) . 2
N1 U C19 73.4(4) . 2
N1 U C19 124.8(4) 2 2
N2 U C19 97.8(4) . 2
N2 U C19 123.5(5) 2 2
C18 U C19 145.2(5) . 2
C18 U C19 28.4(5) 2 2
C16 U C19 48.9(5) 2 2
C16 U C19 98.4(5) . 2
C17 U C19 124.1(5) . 2
C17 U C19 48.0(5) 2 2
N1 U C19 124.8(4) . .
N1 U C19 73.4(4) 2 .
N2 U C19 123.5(5) . .
N2 U C19 97.8(4) 2 .
C18 U C19 28.4(5) . .
C18 U C19 145.2(5) 2 .
C16 U C19 98.4(5) 2 .
C16 U C19 48.9(5) . .
C17 U C19 48.0(5) . .
C17 U C19 124.1(5) 2 .
C19 U C19 125.5(7) 2 .
N1 U C15 99.1(4) . 2
N1 U C15 108.5(5) 2 2
N2 U C15 126.1(4) . 2
N2 U C15 123.7(5) 2 2
C18 U C15 126.3(5) . 2
C18 U C15 46.3(5) 2 2
C16 U C15 29.5(5) 2 2
C16 U C15 91.2(7) . 2
C17 U C15 120.1(6) . 2
C17 U C15 47.0(6) 2 2
C19 U C15 28.5(4) 2 2
C19 U C15 100.4(5) . 2
N1 U C15 108.5(5) . .
N1 U C15 99.1(4) 2 .
N2 U C15 123.7(5) . .
N2 U C15 126.1(4) 2 .
C18 U C15 46.3(5) . .
C18 U C15 126.3(5) 2 .
C16 U C15 91.2(7) 2 .
C16 U C15 29.5(5) . .
C17 U C15 47.0(6) . .
C17 U C15 120.1(6) 2 .
C19 U C15 100.4(5) 2 .
C19 U C15 28.5(4) . .
C15 U C15 80.7(8) 2 .
N2 N1 C1 122.7(9) . .
N2 N1 U 80.8(5) . .
C1 N1 U 154.5(8) . .
N1 N2 C2 130.9(9) . .
N1 N2 U 67.7(5) . .
C2 N2 U 160.8(8) . .
N2 C2 C3 117.9(10) . .
N2 C2 C9 123.4(11) . .
C3 C2 C9 118.4(9) . .
C4 C3 C8 120.0 . .
C4 C3 C2 119.1(7) . .
C8 C3 C2 120.8(7) . .
C3 C4 C5 120.0 . .
C6 C5 C4 120.0 . .
C5 C6 C7 120.0 . .
C8 C7 C6 120.0 . .
C7 C8 C3 120.0 . .
C10 C9 C14 118.5(13) . .
C10 C9 C2 125.8(13) . .
C14 C9 C2 115.3(13) . .
C9 C10 C11 121.8(19) . .
C12 C11 C10 114(2) . .
C13 C12 C11 131(2) . .
C12 C13 C14 112.8(17) . .
C9 C14 C13 120.9(16) . .
C19 C15 C16 109.5(16) . .
C19 C15 C20 125.7(18) . .
C16 C15 C20 123.1(18) . .
C19 C15 U 74.7(8) . .
C16 C15 U 71.4(7) . .
C20 C15 U 131.8(17) . .
C17 C16 C15 105.6(14) . .
C17 C16 C21 121.4(19) . .
C15 C16 C21 131.0(18) . .
C17 C16 U 75.7(8) . .
C15 C16 U 79.1(9) . .
C21 C16 U 123.1(11) . .
C16 C17 C18 108.2(16) . .
C16 C17 C22 127.7(14) . .
C18 C17 C22 124.0(16) . .
C16 C17 U 75.3(9) . .
C18 C17 U 74.8(9) . .
C22 C17 U 119.8(9) . .
C19 C18 C17 110.8(15) . .
C19 C18 C23 121.3(14) . .
C17 C18 C23 126.0(15) . .
C19 C18 U 79.1(9) . .
C17 C18 U 75.9(9) . .
C23 C18 U 125.0(8) . .
C18 C19 C15 105.5(15) . .
C18 C19 C24 129.4(17) . .
C15 C19 C24 124.1(17) . .
C18 C19 U 72.5(8) . .
C15 C19 U 76.8(8) . .
C24 C19 U 124.7(11) . .

loop_
_geom_bond_atom_site_label_1
_geom_bond_atom_site_label_2
_geom_bond_distance
_geom_bond_site_symmetry_2
U N1 2.318(8) .
U N1 2.318(8) 2
U N2 2.472(8) .
U N2 2.472(8) 2
U C18 2.748(15) .
U C18 2.748(15) 2
U C16 2.757(13) 2
U C16 2.757(13) .
U C17 2.762(14) .
U C17 2.762(14) 2
U C19 2.830(13) 2
U C19 2.830(13) .
U C15 2.856(14) 2
U C15 2.856(14) .
N1 N2 1.308(11) .
N1 C1 1.461(13) .
N2 C2 1.312(14) .
C2 C3 1.502(13) .
C2 C9 1.518(15) .
C3 C4 1.3900 .
C3 C8 1.3900 .
C4 C5 1.3900 .
C5 C6 1.3900 .
C6 C7 1.3900 .
C7 C8 1.3900 .
C9 C10 1.323(19) .
C9 C14 1.408(18) .
C10 C11 1.41(2) .
C11 C12 1.35(3) .
C12 C13 1.26(3) .
C13 C14 1.45(2) .
C15 C19 1.40(2) .
C15 C16 1.43(2) .
C15 C20 1.46(2) .
C16 C17 1.38(3) .
C16 C21 1.53(2) .
C17 C18 1.40(2) .
C17 C22 1.56(2) .
C18 C19 1.37(2) .
C18 C23 1.54(2) .
C19 C24 1.52(2) .

loop_
_geom_torsion_atom_site_label_1
_geom_torsion_atom_site_label_2
_geom_torsion_atom_site_label_3
_geom_torsion_atom_site_label_4
_geom_torsion
_geom_torsion_site_symmetry_1
N1 U N1 N2 -12.3(6) 2
N2 U N1 N2 -19.2(9) 2
C18 U N1 N2 77.0(7) .
C18 U N1 N2 -110.2(7) 2
C16 U N1 N2 -131.4(8) 2
C16 U N1 N2 118.7(8) .
C17 U N1 N2 89.2(8) .
C17 U N1 N2 -104.1(8) 2
C19 U N1 N2 -139.1(8) 2
C19 U N1 N2 98.8(8) .
C15 U N1 N2 -151.7(8) 2
C15 U N1 N2 125.2(8) .
N1 U N1 C1 -171(2) 2
N2 U N1 C1 -158(3) .
N2 U N1 C1 -178(2) 2
C18 U N1 C1 -81(2) .
C18 U N1 C1 91(2) 2
C16 U N1 C1 70(2) 2
C16 U N1 C1 -40(2) .
C17 U N1 C1 -69(2) .
C17 U N1 C1 97(2) 2
C19 U N1 C1 62(2) 2
C19 U N1 C1 -60(2) .
C15 U N1 C1 50(2) 2
C15 U N1 C1 -33(2) .
C1 N1 N2 C2 -6(2) .
U N1 N2 C2 -175.0(15) .
C1 N1 N2 U 169.2(13) .
N1 U N2 N1 172.2(4) 2
N2 U N2 N1 162.2(9) 2
C18 U N2 N1 -108.5(7) .
C18 U N2 N1 66.6(7) 2
C16 U N2 N1 72.2(10) 2
C16 U N2 N1 -60.1(8) .
C17 U N2 N1 -84.1(7) .
C17 U N2 N1 87.0(8) 2
C19 U N2 N1 39.3(8) 2
C19 U N2 N1 -103.3(8) .
C15 U N2 N1 35.4(9) 2
C15 U N2 N1 -68.8(8) .
N1 U N2 C2 169(3) .
N1 U N2 C2 -19(3) 2
N2 U N2 C2 -29(3) 2
C18 U N2 C2 60(3) .
C18 U N2 C2 -125(3) 2
C16 U N2 C2 -119(3) 2
C16 U N2 C2 108(3) .
C17 U N2 C2 84(3) .
C17 U N2 C2 -104(3) 2
C19 U N2 C2 -152(3) 2
C19 U N2 C2 65(3) .
C15 U N2 C2 -156(3) 2
C15 U N2 C2 100(3) .
N1 N2 C2 C3 164.4(12) .
U N2 C2 C3 -2(4) .
N1 N2 C2 C9 -22(2) .
U N2 C2 C9 172(2) .
N2 C2 C3 C4 154.9(10) .
C9 C2 C3 C4 -19.4(14) .
N2 C2 C3 C8 -27.4(15) .
C9 C2 C3 C8 158.3(9) .
C8 C3 C4 C5 0.0 .
C2 C3 C4 C5 177.7(10) .
C3 C4 C5 C6 0.0 .
C4 C5 C6 C7 0.0 .
C5 C6 C7 C8 0.0 .
C6 C7 C8 C3 0.0 .
C4 C3 C8 C7 0.0 .
C2 C3 C8 C7 -177.7(10) .
N2 C2 C9 C10 -58.8(19) .
C3 C2 C9 C10 115.1(15) .
N2 C2 C9 C14 127.9(14) .
C3 C2 C9 C14 -58.2(15) .
C14 C9 C10 C11 -2(2) .
C2 C9 C10 C11 -175.6(13) .
C9 C10 C11 C12 4(2) .
C10 C11 C12 C13 -7(3) .
C11 C12 C13 C14 9(3) .
C10 C9 C14 C13 4(2) .
C2 C9 C14 C13 177.5(13) .
C12 C13 C14 C9 -6(2) .
N1 U C15 C19 -130.2(11) .
N1 U C15 C19 25.9(12) 2
N2 U C15 C19 -99.3(12) .
N2 U C15 C19 8.1(14) 2
C18 U C15 C19 -37.8(11) .
C18 U C15 C19 141.3(11) 2
C16 U C15 C19 105.6(13) 2
C16 U C15 C19 -117.2(18) .
C17 U C15 C19 -78.6(12) .
C17 U C15 C19 106.8(12) 2
C19 U C15 C19 154.0(10) 2
C15 U C15 C19 133.3(15) 2
N1 U C15 C16 -12.9(12) .
N1 U C15 C16 143.1(11) 2
N2 U C15 C16 18.0(13) .
N2 U C15 C16 125.3(11) 2
C18 U C15 C16 79.5(12) .
C18 U C15 C16 -101.5(12) 2
C16 U C15 C16 -137.1(12) 2
C17 U C15 C16 38.7(11) .
C17 U C15 C16 -135.9(11) 2
C19 U C15 C16 -88.8(12) 2
C19 U C15 C16 117.2(18) .
C15 U C15 C16 -109.5(13) 2
N1 U C15 C20 105(2) .
N1 U C15 C20 -99(2) 2
N2 U C15 C20 136.1(19) .
N2 U C15 C20 -116.5(19) 2
C18 U C15 C20 -162(2) .
C18 U C15 C20 17(2) 2
C16 U C15 C20 -19(2) 2
C16 U C15 C20 118(2) .
C17 U C15 C20 157(2) .
C17 U C15 C20 -18(2) 2
C19 U C15 C20 29(2) 2
C19 U C15 C20 -125(3) .
C15 U C15 C20 8.7(17) 2
C19 C15 C16 C17 -6.2(19) .
C20 C15 C16 C17 160(2) .
U C15 C16 C17 -71.6(10) .
C19 C15 C16 C21 -169.8(17) .
C20 C15 C16 C21 -4(3) .
U C15 C16 C21 125(2) .
C19 C15 C16 U 65.5(13) .
C20 C15 C16 U -128(2) .
N1 U C16 C17 -83.1(10) .
N1 U C16 C17 65.2(12) 2
N2 U C16 C17 -55.7(10) .
N2 U C16 C17 29.4(14) 2
C18 U C16 C17 36.9(9) .
C18 U C16 C17 -149.7(9) 2
C16 U C16 C17 156.6(12) 2
C17 U C16 C17 173.3(5) 2
C19 U C16 C17 -154.4(10) 2
C19 U C16 C17 75.1(10) .
C15 U C16 C17 177.9(11) 2
C15 U C16 C17 109.4(15) .
N1 U C16 C15 167.5(12) .
N1 U C16 C15 -44.2(13) 2
N2 U C16 C15 -165.1(11) .
N2 U C16 C15 -80.0(14) 2
C18 U C16 C15 -72.4(11) .
C18 U C16 C15 100.9(11) 2
C16 U C16 C15 47.3(11) 2
C17 U C16 C15 -109.4(15) .
C17 U C16 C15 63.9(13) 2
C19 U C16 C15 96.2(12) 2
C19 U C16 C15 -34.3(10) .
C15 U C16 C15 68.5(13) 2
N1 U C16 C21 35.3(17) .
N1 U C16 C21 -176.4(16) 2
N2 U C16 C21 62.7(18) .
N2 U C16 C21 147.8(15) 2
C18 U C16 C21 155(2) .
C18 U C16 C21 -31(2) 2
C16 U C16 C21 -84.9(18) 2
C17 U C16 C21 118(2) .
C17 U C16 C21 -68(2) 2
C19 U C16 C21 -36.0(18) 2
C19 U C16 C21 -167(2) .
C15 U C16 C21 -63.7(17) 2
C15 U C16 C21 -132(2) .
C15 C16 C17 C18 5.9(17) .
C21 C16 C17 C18 171.5(14) .
U C16 C17 C18 -68.2(10) .
C15 C16 C17 C22 -169.4(14) .
C21 C16 C17 C22 -4(2) .
U C16 C17 C22 116.5(15) .
C15 C16 C17 U 74.1(11) .
C21 C16 C17 U -120.3(15) .
N1 U C17 C16 91.0(10) .
N1 U C17 C16 -126.3(10) 2
N2 U C17 C16 123.1(11) .
N2 U C17 C16 -159.3(10) 2
C18 U C17 C16 -113.9(15) .
C18 U C17 C16 51.8(15) 2
C16 U C17 C16 -33.2(16) 2
C17 U C17 C16 -19.4(10) 2
C19 U C17 C16 31.1(12) 2
C19 U C17 C16 -78.5(11) .
C15 U C17 C16 -2.5(13) 2
C15 U C17 C16 -39.5(10) .
N1 U C17 C18 -155.1(10) .
N1 U C17 C18 -12.4(10) 2
N2 U C17 C18 -123.0(10) .
N2 U C17 C18 -45.4(10) 2
C18 U C17 C18 165.7(12) 2
C16 U C17 C18 80.7(11) 2
C16 U C17 C18 113.9(15) .
C17 U C17 C18 94.6(9) 2
C19 U C17 C18 145.0(9) 2
C19 U C17 C18 35.4(9) .
C15 U C17 C18 111.5(10) 2
C15 U C17 C18 74.5(10) .
N1 U C17 C22 -34.3(11) .
N1 U C17 C22 108.4(12) 2
N2 U C17 C22 -2.2(11) .
N2 U C17 C22 75.4(12) 2
C18 U C17 C22 120.8(17) .
C18 U C17 C22 -73.5(16) 2
C16 U C17 C22 -158.5(11) 2
C16 U C17 C22 -125.3(17) .
C17 U C17 C22 -144.6(12) 2
C19 U C17 C22 -94.2(13) 2
C19 U C17 C22 156.2(15) .
C15 U C17 C22 -127.8(12) 2
C15 U C17 C22 -164.7(15) .
C16 C17 C18 C19 -3.8(17) .
C22 C17 C18 C19 171.8(13) .
U C17 C18 C19 -72.3(11) .
C16 C17 C18 C23 -168.2(13) .
C22 C17 C18 C23 7(2) .
U C17 C18 C23 123.2(13) .
C16 C17 C18 U 68.6(11) .
C22 C17 C18 U -115.9(13) .
N1 U C18 C19 140.1(9) .
N1 U C18 C19 -77.2(9) 2
N2 U C18 C19 170.8(9) .
N2 U C18 C19 -106.5(9) 2
C18 U C18 C19 32.3(9) 2
C16 U C18 C19 -9.8(12) 2
C16 U C18 C19 78.5(11) .
C17 U C18 C19 114.9(14) .
C17 U C18 C19 -38.0(14) 2
C19 U C18 C19 58.6(15) 2
C15 U C18 C19 27.1(12) 2
C15 U C18 C19 38.0(9) .
N1 U C18 C17 25.1(10) .
N1 U C18 C17 167.9(10) 2
N2 U C18 C17 55.9(10) .
N2 U C18 C17 138.5(10) 2
C18 U C18 C17 -82.7(9) 2
C16 U C18 C17 -124.7(11) 2
C16 U C18 C17 -36.4(10) .
C17 U C18 C17 -153.0(15) 2
C19 U C18 C17 -56.3(13) 2
C19 U C18 C17 -114.9(14) .
C15 U C18 C17 -87.9(11) 2
C15 U C18 C17 -76.9(10) .
N1 U C18 C23 -99.2(12) .
N1 U C18 C23 43.6(12) 2
N2 U C18 C23 -68.4(12) .
N2 U C18 C23 14.3(12) 2
C18 U C18 C23 153.0(12) 2
C16 U C18 C23 111.0(13) 2
C16 U C18 C23 -160.7(16) .
C17 U C18 C23 -124.3(17) .
C17 U C18 C23 82.7(15) 2
C19 U C18 C23 179.4(10) 2
C19 U C18 C23 120.8(16) .
C15 U C18 C23 147.9(12) 2
C15 U C18 C23 158.8(15) .
C17 C18 C19 C15 -0.2(17) .
C23 C18 C19 C15 165.2(13) .
U C18 C19 C15 -70.3(11) .
C17 C18 C19 C24 -168.9(15) .
C23 C18 C19 C24 -4(2) .
U C18 C19 C24 120.9(16) .
C17 C18 C19 U 70.2(11) .
C23 C18 C19 U -124.5(12) .
C16 C15 C19 C18 3.9(19) .
C20 C15 C19 C18 -162(2) .
U C15 C19 C18 67.3(10) .
C16 C15 C19 C24 173.4(15) .
C20 C15 C19 C24 8(3) .
U C15 C19 C24 -123.2(16) .
C16 C15 C19 U -63.4(12) .
C20 C15 C19 U 131(2) .
N1 U C19 C18 -49.2(10) .
N1 U C19 C18 95.6(9) 2
N2 U C19 C18 -11.0(11) .
N2 U C19 C18 75.4(9) 2
C18 U C19 C18 -173.1(6) 2
C16 U C19 C18 172.0(10) 2
C16 U C19 C18 -75.7(11) .
C17 U C19 C18 -36.7(9) .
C17 U C19 C18 157.4(9) 2
C19 U C19 C18 -143.2(10) 2
C15 U C19 C18 -158.1(9) 2
C15 U C19 C18 -111.2(16) .
N1 U C19 C15 62.0(13) .
N1 U C19 C15 -153.3(13) 2
N2 U C19 C15 100.2(12) .
N2 U C19 C15 -173.4(12) 2
C18 U C19 C15 111.2(16) .
C18 U C19 C15 -61.9(15) 2
C16 U C19 C15 -76.8(13) 2
C16 U C19 C15 35.5(12) .
C17 U C19 C15 74.5(12) .
C17 U C19 C15 -91.4(13) 2
C19 U C19 C15 -32.0(11) 2
C15 U C19 C15 -46.9(16) 2
N1 U C19 C24 -175.5(14) .
N1 U C19 C24 -30.7(15) 2
N2 U C19 C24 -137.2(14) .
N2 U C19 C24 -50.9(15) 2
C18 U C19 C24 -126.2(19) .
C18 U C19 C24 60.7(18) 2
C16 U C19 C24 45.8(16) 2
C16 U C19 C24 158.1(19) .
C17 U C19 C24 -162.9(18) .
C17 U C19 C24 31.2(17) 2
C19 U C19 C24 90.6(15) 2
C15 U C19 C24 75.6(15) 2
C15 U C19 C24 123(2) .
